data_1566299
loop_
_publ_author_name
'Chen, De-Li'
'Chen, Mei-Ying'
'Hou, Yong'
'Wang, Can-Hong'
'Sun, Zhao-Cui'
'Yang, Yun'
'Liang, Han-Qiao'
'Ma, Guo-Xu'
'Xu, Xu-Dong'
'Wei, Jian-He'

_publ_section_title
;
 Cadinane-Type Sesquiterpenoids with Cytotoxic Activity from the Infected
 Stems of the Semi-mangrove <i>Hibiscus tiliaceus</i>.
;
_journal_issue 1
_journal_name_full 'Journal of natural products'
_journal_page_first 127
_journal_page_last 135
_journal_paper_doi 10.1021/acs.jnatprod.1c00849
_journal_volume 85
_journal_year 2022
_chemical_formula_moiety 'C16 H18 O4'
_chemical_formula_sum 'C16 H18 O4'
_chemical_formula_weight 274.30
_space_group_crystal_system monoclinic
_space_group_IT_number 15
_space_group_name_Hall '-I 2ya'
_space_group_name_H-M_alt 'I 1 2/a 1'
_atom_sites_solution_hydrogens geom
_atom_sites_solution_primary direct
_audit_creation_date 2021-08-30
_audit_creation_method
;
Olex2 1.3-alpha
(compiled 2020.09.11 svn.r3730fd0d for OlexSys, GUI svn.r6159)
;
_cell_angle_alpha 90
_cell_angle_beta 92.952(17)
_cell_angle_gamma 90
_cell_formula_units_Z 8
_cell_length_a 15.851(3)
_cell_length_b 9.869(2)
_cell_length_c 17.994(3)
_cell_measurement_reflns_used 381
_cell_measurement_temperature 112.55(10)
_cell_measurement_theta_max 24.1410
_cell_measurement_theta_min 3.4340
_cell_volume 2811.1(9)
_computing_cell_refinement
;
CrysAlisPro, Agilent Technologies,
Version 1.171.37.35 (release 13-08-2014 CrysAlis171 .NET)
(compiled Aug 13 2014,18:06:01)
;
_computing_data_collection
;
CrysAlisPro, Agilent Technologies,
Version 1.171.37.35 (release 13-08-2014 CrysAlis171 .NET)
(compiled Aug 13 2014,18:06:01)
;
_computing_data_reduction
;
CrysAlisPro, Agilent Technologies,
Version 1.171.37.35 (release 13-08-2014 CrysAlis171 .NET)
(compiled Aug 13 2014,18:06:01)
;
_computing_molecular_graphics 'Olex2 1.3-alpha (Dolomanov et al., 2009)'
_computing_publication_material 'Olex2 1.3-alpha (Dolomanov et al., 2009)'
_computing_structure_refinement 'SHELXL 2018/3 (Sheldrick, 2015)'
_computing_structure_solution 'SHELXS  (Sheldrick, 2008)'
_diffrn_ambient_environment N~2~
_diffrn_ambient_temperature 112.55(10)
_diffrn_detector 'CCD plate'
_diffrn_detector_area_resol_mean 16.0971
_diffrn_detector_type Eos
_diffrn_measured_fraction_theta_full 0.997
_diffrn_measured_fraction_theta_max 0.973
_diffrn_measurement_details
;
#__ type_ start__ end____ width___ exp.time_
  1 omega    8.00   83.00   1.0000    7.0000
omega____ theta____ kappa____ phi______ frames
    -       15.9289   57.0000   90.0000 75

#__ type_ start__ end____ width___ exp.time_
  2 omega  -10.00   82.00   1.0000    7.0000
omega____ theta____ kappa____ phi______ frames
    -       15.9289   77.0000 -180.0000 92

#__ type_ start__ end____ width___ exp.time_
  3 omega   23.00   53.00   1.0000    7.0000
omega____ theta____ kappa____ phi______ frames
    -       15.9289  -99.0000  -30.0000 30
;
_diffrn_measurement_device 'four-circle diffractometer'
_diffrn_measurement_device_type 'Xcalibur, Eos, Gemini'
_diffrn_measurement_method '\w scans'
_diffrn_orient_matrix_UB_11 0.0095188000
_diffrn_orient_matrix_UB_12 -0.0100859000
_diffrn_orient_matrix_UB_13 -0.0376960000
_diffrn_orient_matrix_UB_21 0.0429777000
_diffrn_orient_matrix_UB_22 0.0157292000
_diffrn_orient_matrix_UB_23 0.0090089000
_diffrn_orient_matrix_UB_31 0.0083021000
_diffrn_orient_matrix_UB_32 -0.0693924000
_diffrn_orient_matrix_UB_33 0.0075407000
_diffrn_radiation_monochromator graphite
_diffrn_radiation_probe x-ray
_diffrn_radiation_type 'Mo K\a'
_diffrn_radiation_wavelength 0.71073
_diffrn_reflns_av_R_equivalents 0.0964
_diffrn_reflns_av_unetI/netI 0.1865
_diffrn_reflns_Laue_measured_fraction_full 0.997
_diffrn_reflns_Laue_measured_fraction_max 0.973
_diffrn_reflns_limit_h_max 13
_diffrn_reflns_limit_h_min -19
_diffrn_reflns_limit_k_max 12
_diffrn_reflns_limit_k_min -12
_diffrn_reflns_limit_l_max 18
_diffrn_reflns_limit_l_min -22
_diffrn_reflns_number 5411
_diffrn_reflns_point_group_measured_fraction_full 0.997
_diffrn_reflns_point_group_measured_fraction_max 0.973
_diffrn_reflns_theta_full 25.242
_diffrn_reflns_theta_max 25.995
_diffrn_reflns_theta_min 3.280
_diffrn_source 'Enhance (Mo) X-ray Source'
_exptl_absorpt_coefficient_mu 0.093
_exptl_absorpt_correction_T_max 1.00000
_exptl_absorpt_correction_T_min 0.94347
_exptl_absorpt_correction_type multi-scan
_exptl_absorpt_process_details
;
CrysAlisPro, Agilent Technologies,
Version 1.171.37.35 (release 13-08-2014 CrysAlis171 .NET)
(compiled Aug 13 2014,18:06:01)
Empirical absorption correction using spherical harmonics,
 implemented in SCALE3 ABSPACK scaling algorithm.
;
_exptl_crystal_colour colorless
_exptl_crystal_density_diffrn 1.296
_exptl_crystal_density_method 'not measured'
_exptl_crystal_description block
_exptl_crystal_F_000 1168
_exptl_crystal_size_max 0.23
_exptl_crystal_size_mid 0.15
_exptl_crystal_size_min 0.004
_refine_diff_density_max 0.240
_refine_diff_density_min -0.240
_refine_diff_density_rms 0.060
_refine_ls_extinction_method none
_refine_ls_goodness_of_fit_ref 0.949
_refine_ls_hydrogen_treatment constr
_refine_ls_matrix_type full
_refine_ls_number_parameters 187
_refine_ls_number_reflns 2691
_refine_ls_number_restraints 0
_refine_ls_restrained_S_all 0.949
_refine_ls_R_factor_all 0.1895
_refine_ls_R_factor_gt 0.0738
_refine_ls_shift/su_max 0.000
_refine_ls_shift/su_mean 0.000
_refine_ls_structure_factor_coef Fsqd
_refine_ls_weighting_details 'w=1/[\s^2^(Fo^2^)+(0.0257P)^2^] where P=(Fo^2^+2Fc^2^)/3'
_refine_ls_weighting_scheme calc
_refine_ls_wR_factor_gt 0.1119
_refine_ls_wR_factor_ref 0.1599
_reflns_Friedel_coverage 0.000
_reflns_number_gt 1127
_reflns_number_total 2691
_reflns_threshold_expression 'I > 2\s(I)'
_cod_data_source_file np1c00849_si_005.cif
_cod_data_source_block exp_7367
_cod_original_cell_volume 2811.2(9)
_cod_database_code 1566299
_shelx_shelxl_version_number 2018/3
_shelx_space_group_comment
;
The symmetry employed for this shelxl refinement is uniquely defined
by the following loop, which should always be used as a source of
symmetry information in preference to the above space-group names.
They are only intended as comments.
;
_shelx_estimated_absorpt_t_max 1.000
_shelx_estimated_absorpt_t_min 0.979
_reflns_odcompleteness_completeness 99.74
_reflns_odcompleteness_iscentric 1
_reflns_odcompleteness_theta 25.07
_olex2_refinement_description
;
1. Fixed Uiso
 At 1.2 times of:
  All C(H) groups
 At 1.5 times of:
  All C(H,H,H) groups, All O(H) groups
2.a Ternary CH refined with riding coordinates:
 C11(H11)
2.b Aromatic/amide H refined with riding coordinates:
 C3(H3A), C5(H5), C14(H14)
2.c Idealised Me refined as rotating group:
 C12(H12A,H12B,H12C), C13(H13A,H13B,H13C), C15(H15A,H15B,H15C), C16(H16A,H16B,
 H16C)
2.d Idealised tetrahedral OH refined as rotating group:
 O2(H2), O3(H3)
;
_olex2_submission_special_instructions 'No special instructions were received'

loop_
_space_group_symop_operation_xyz
'x, y, z'
'-x+1/2, y, -z'
'x+1/2, y+1/2, z+1/2'
'-x+1, y+1/2, -z+1/2'
'-x, -y, -z'
'x-1/2, -y, z'
'-x+1/2, -y+1/2, -z+1/2'
'x, -y+1/2, z+1/2'

loop_
_atom_site_label
_atom_site_type_symbol
_atom_site_fract_x
_atom_site_fract_y
_atom_site_fract_z
_atom_site_U_iso_or_equiv
_atom_site_adp_type
_atom_site_occupancy
_atom_site_site_symmetry_order
_atom_site_calc_flag
_atom_site_refinement_flags_posn
_atom_site_refinement_flags_adp
_atom_site_refinement_flags_occupancy
_atom_site_disorder_assembly
_atom_site_disorder_group
O1 O 0.03710(18) 0.3637(3) 0.14935(16) 0.0394(9) Uani 1 1 d . . . . .
O2 O 0.16341(19) 0.3741(3) 0.07201(15) 0.0332(8) Uani 1 1 d . . . . .
H2 H 0.116597 0.392852 0.086485 0.050 Uiso 1 1 calc R U . . .
O3 O 0.06581(18) 0.0340(3) 0.27176(16) 0.0357(8) Uani 1 1 d . . . . .
H3 H 0.048646 -0.028564 0.296890 0.053 Uiso 1 1 calc R U . . .
O4 O 0.15035(18) -0.1530(3) 0.35555(15) 0.0337(8) Uani 1 1 d . . . . .
C1 C 0.1498(3) 0.2065(4) 0.1672(2) 0.0261(10) Uani 1 1 d . . . . .
C2 C 0.1963(3) 0.2695(4) 0.1122(2) 0.0266(11) Uani 1 1 d . . . . .
C3 C 0.2784(3) 0.2318(4) 0.0987(2) 0.0269(11) Uani 1 1 d . . . . .
H3A H 0.306258 0.275909 0.061406 0.032 Uiso 1 1 calc R U . . .
C4 C 0.3195(3) 0.1323(4) 0.1383(2) 0.0282(11) Uani 1 1 d . . . . .
C5 C 0.3190(3) -0.0366(4) 0.2412(2) 0.0273(11) Uani 1 1 d . . . . .
H5 H 0.375231 -0.055747 0.233049 0.033 Uiso 1 1 calc R U . . .
C6 C 0.2803(3) -0.1049(4) 0.2962(2) 0.0243(10) Uani 1 1 d . . . . .
C7 C 0.1955(3) -0.0772(4) 0.3058(2) 0.0287(11) Uani 1 1 d . . . . .
C8 C 0.1514(3) 0.0179(4) 0.2628(2) 0.0254(10) Uani 1 1 d . . . . .
C9 C 0.1911(3) 0.0962(4) 0.2095(2) 0.0247(10) Uani 1 1 d . . . . .
C10 C 0.2763(3) 0.0627(4) 0.1961(2) 0.0268(11) Uani 1 1 d . . . . .
C11 C 0.4085(3) 0.0915(4) 0.1197(2) 0.0348(12) Uani 1 1 d . . . . .
H11 H 0.439809 0.070383 0.166613 0.042 Uiso 1 1 calc R U . . .
C12 C 0.4047(3) -0.0379(4) 0.0728(3) 0.0471(14) Uani 1 1 d . . . . .
H12A H 0.375585 -0.107254 0.098798 0.071 Uiso 1 1 calc R U . . .
H12B H 0.460996 -0.067698 0.064282 0.071 Uiso 1 1 calc R U . . .
H12C H 0.375012 -0.019950 0.025992 0.071 Uiso 1 1 calc R U . . .
C13 C 0.4579(3) 0.2009(5) 0.0803(2) 0.0411(13) Uani 1 1 d . . . . .
H13A H 0.431939 0.216973 0.031681 0.062 Uiso 1 1 calc R U . . .
H13B H 0.515054 0.171296 0.075656 0.062 Uiso 1 1 calc R U . . .
H13C H 0.457639 0.283167 0.108747 0.062 Uiso 1 1 calc R U . . .
C14 C 0.0695(3) 0.2642(4) 0.1849(2) 0.0337(12) Uani 1 1 d . . . . .
H14 H 0.040705 0.226983 0.223758 0.040 Uiso 1 1 calc R U . . .
C15 C 0.3274(3) -0.2073(4) 0.3459(2) 0.0364(12) Uani 1 1 d . . . . .
H15A H 0.339373 -0.168306 0.394182 0.055 Uiso 1 1 calc R U . . .
H15B H 0.379371 -0.231666 0.324273 0.055 Uiso 1 1 calc R U . . .
H15C H 0.293130 -0.286781 0.350700 0.055 Uiso 1 1 calc R U . . .
C16 C 0.1464(3) -0.0902(5) 0.4277(2) 0.0468(14) Uani 1 1 d . . . . .
H16A H 0.112718 -0.009425 0.423349 0.070 Uiso 1 1 calc R U . . .
H16B H 0.202386 -0.067334 0.446364 0.070 Uiso 1 1 calc R U . . .
H16C H 0.121337 -0.152036 0.461349 0.070 Uiso 1 1 calc R U . . .

loop_
_atom_site_aniso_label
_atom_site_aniso_U_11
_atom_site_aniso_U_22
_atom_site_aniso_U_33
_atom_site_aniso_U_23
_atom_site_aniso_U_13
_atom_site_aniso_U_12
O1 0.036(2) 0.043(2) 0.039(2) -0.0007(16) 0.0048(15) 0.0084(16)
O2 0.034(2) 0.0351(18) 0.0309(18) 0.0050(15) 0.0053(15) 0.0082(15)
O3 0.033(2) 0.041(2) 0.034(2) 0.0100(15) 0.0075(15) 0.0008(15)
O4 0.046(2) 0.0329(18) 0.0228(18) -0.0031(14) 0.0061(15) -0.0021(15)
C1 0.032(3) 0.024(2) 0.023(2) -0.003(2) 0.001(2) 0.000(2)
C2 0.032(3) 0.032(3) 0.016(2) -0.003(2) 0.001(2) 0.002(2)
C3 0.026(3) 0.032(3) 0.023(2) -0.002(2) 0.006(2) 0.001(2)
C4 0.027(3) 0.031(3) 0.027(2) -0.004(2) 0.001(2) 0.004(2)
C5 0.024(3) 0.035(3) 0.024(2) 0.002(2) 0.001(2) -0.001(2)
C6 0.028(3) 0.025(2) 0.020(2) -0.004(2) -0.0016(19) 0.001(2)
C7 0.033(3) 0.036(3) 0.018(2) 0.000(2) 0.003(2) -0.008(2)
C8 0.022(3) 0.025(2) 0.029(3) -0.004(2) 0.002(2) -0.002(2)
C9 0.028(3) 0.026(2) 0.020(2) -0.005(2) 0.003(2) -0.003(2)
C10 0.033(3) 0.028(3) 0.020(2) -0.003(2) 0.006(2) -0.002(2)
C11 0.039(3) 0.039(3) 0.027(3) 0.000(2) 0.004(2) 0.000(2)
C12 0.052(4) 0.033(3) 0.057(4) 0.000(3) 0.016(3) -0.001(3)
C13 0.029(3) 0.051(3) 0.043(3) -0.004(3) 0.006(2) -0.001(2)
C14 0.034(3) 0.035(3) 0.032(3) -0.003(2) 0.001(2) -0.001(2)
C15 0.037(3) 0.036(3) 0.036(3) -0.002(2) -0.001(2) 0.004(2)
C16 0.058(4) 0.055(3) 0.027(3) -0.001(2) 0.004(3) -0.008(3)

loop_
_atom_type_symbol
_atom_type_description
_atom_type_scat_dispersion_real
_atom_type_scat_dispersion_imag
_atom_type_scat_source
C C 0.0033 0.0016 'International Tables Vol C Tables 4.2.6.8 and 6.1.1.4'
H H 0.0000 0.0000 'International Tables Vol C Tables 4.2.6.8 and 6.1.1.4'
O O 0.0106 0.0060 'International Tables Vol C Tables 4.2.6.8 and 6.1.1.4'

loop_
_geom_angle_atom_site_label_1
_geom_angle_atom_site_label_2
_geom_angle_atom_site_label_3
_geom_angle
_geom_angle_site_symmetry_1
_geom_angle_site_symmetry_3
_geom_angle_publ_flag
C2 O2 H2 109.5 . . ?
C8 O3 H3 109.5 . . ?
C7 O4 C16 113.3(3) . . ?
C2 C1 C9 117.2(4) . . ?
C2 C1 C14 118.7(4) . . ?
C14 C1 C9 123.6(4) . . ?
O2 C2 C1 120.8(4) . . ?
O2 C2 C3 116.8(4) . . ?
C3 C2 C1 122.3(4) . . ?
C2 C3 H3A 119.0 . . ?
C4 C3 C2 122.0(4) . . ?
C4 C3 H3A 119.0 . . ?
C3 C4 C10 119.2(4) . . ?
C3 C4 C11 120.0(4) . . ?
C10 C4 C11 120.8(4) . . ?
C6 C5 H5 118.9 . . ?
C6 C5 C10 122.3(4) . . ?
C10 C5 H5 118.9 . . ?
C5 C6 C7 117.7(4) . . ?
C5 C6 C15 121.9(4) . . ?
C7 C6 C15 120.4(4) . . ?
C6 C7 O4 120.4(4) . . ?
C8 C7 O4 117.6(4) . . ?
C8 C7 C6 121.8(4) . . ?
O3 C8 C9 119.5(4) . . ?
C7 C8 O3 118.8(4) . . ?
C7 C8 C9 121.6(4) . . ?
C8 C9 C1 124.0(4) . . ?
C8 C9 C10 116.7(4) . . ?
C10 C9 C1 119.2(4) . . ?
C5 C10 C4 120.5(4) . . ?
C5 C10 C9 119.5(4) . . ?
C9 C10 C4 120.0(4) . . ?
C4 C11 H11 107.5 . . ?
C4 C11 C12 109.4(4) . . ?
C4 C11 C13 114.7(4) . . ?
C12 C11 H11 107.5 . . ?
C13 C11 H11 107.5 . . ?
C13 C11 C12 109.9(4) . . ?
C11 C12 H12A 109.5 . . ?
C11 C12 H12B 109.5 . . ?
C11 C12 H12C 109.5 . . ?
H12A C12 H12B 109.5 . . ?
H12A C12 H12C 109.5 . . ?
H12B C12 H12C 109.5 . . ?
C11 C13 H13A 109.5 . . ?
C11 C13 H13B 109.5 . . ?
C11 C13 H13C 109.5 . . ?
H13A C13 H13B 109.5 . . ?
H13A C13 H13C 109.5 . . ?
H13B C13 H13C 109.5 . . ?
O1 C14 C1 122.2(4) . . ?
O1 C14 H14 118.9 . . ?
C1 C14 H14 118.9 . . ?
C6 C15 H15A 109.5 . . ?
C6 C15 H15B 109.5 . . ?
C6 C15 H15C 109.5 . . ?
H15A C15 H15B 109.5 . . ?
H15A C15 H15C 109.5 . . ?
H15B C15 H15C 109.5 . . ?
O4 C16 H16A 109.5 . . ?
O4 C16 H16B 109.5 . . ?
O4 C16 H16C 109.5 . . ?
H16A C16 H16B 109.5 . . ?
H16A C16 H16C 109.5 . . ?
H16B C16 H16C 109.5 . . ?

loop_
_geom_bond_atom_site_label_1
_geom_bond_atom_site_label_2
_geom_bond_distance
_geom_bond_site_symmetry_2
_geom_bond_publ_flag
O1 C14 1.267(5) . ?
O2 H2 0.8200 . ?
O2 C2 1.350(4) . ?
O3 H3 0.8200 . ?
O3 C8 1.384(4) . ?
O4 C7 1.392(5) . ?
O4 C16 1.443(5) . ?
C1 C2 1.409(5) . ?
C1 C9 1.463(5) . ?
C1 C14 1.443(6) . ?
C2 C3 1.387(5) . ?
C3 H3A 0.9300 . ?
C3 C4 1.359(5) . ?
C4 C10 1.448(5) . ?
C4 C11 1.521(6) . ?
C5 H5 0.9300 . ?
C5 C6 1.369(5) . ?
C5 C10 1.421(5) . ?
C6 C7 1.391(6) . ?
C6 C15 1.520(5) . ?
C7 C8 1.383(6) . ?
C8 C9 1.405(5) . ?
C9 C10 1.423(5) . ?
C11 H11 0.9800 . ?
C11 C12 1.530(6) . ?
C11 C13 1.529(6) . ?
C12 H12A 0.9600 . ?
C12 H12B 0.9600 . ?
C12 H12C 0.9600 . ?
C13 H13A 0.9600 . ?
C13 H13B 0.9600 . ?
C13 H13C 0.9600 . ?
C14 H14 0.9300 . ?
C15 H15A 0.9600 . ?
C15 H15B 0.9600 . ?
C15 H15C 0.9600 . ?
C16 H16A 0.9600 . ?
C16 H16B 0.9600 . ?
C16 H16C 0.9600 . ?

loop_
_geom_torsion_atom_site_label_1
_geom_torsion_atom_site_label_2
_geom_torsion_atom_site_label_3
_geom_torsion_atom_site_label_4
_geom_torsion
_geom_torsion_site_symmetry_1
_geom_torsion_site_symmetry_2
_geom_torsion_site_symmetry_3
_geom_torsion_site_symmetry_4
_geom_torsion_publ_flag
O2 C2 C3 C4 176.8(4) . . . . ?
O3 C8 C9 C1 6.9(6) . . . . ?
O3 C8 C9 C10 -172.0(4) . . . . ?
O4 C7 C8 O3 0.7(6) . . . . ?
O4 C7 C8 C9 -178.1(4) . . . . ?
C1 C2 C3 C4 -0.7(7) . . . . ?
C1 C9 C10 C4 -3.4(6) . . . . ?
C1 C9 C10 C5 174.8(4) . . . . ?
C2 C1 C9 C8 -175.8(4) . . . . ?
C2 C1 C9 C10 3.1(6) . . . . ?
C2 C1 C14 O1 4.8(6) . . . . ?
C2 C3 C4 C10 0.4(6) . . . . ?
C2 C3 C4 C11 178.0(4) . . . . ?
C3 C4 C10 C5 -176.5(4) . . . . ?
C3 C4 C10 C9 1.7(6) . . . . ?
C3 C4 C11 C12 -100.2(5) . . . . ?
C3 C4 C11 C13 23.8(6) . . . . ?
C5 C6 C7 O4 173.4(3) . . . . ?
C5 C6 C7 C8 -1.4(6) . . . . ?
C6 C5 C10 C4 -179.8(4) . . . . ?
C6 C5 C10 C9 2.0(6) . . . . ?
C6 C7 C8 O3 175.7(4) . . . . ?
C6 C7 C8 C9 -3.1(7) . . . . ?
C7 C8 C9 C1 -174.3(4) . . . . ?
C7 C8 C9 C10 6.8(6) . . . . ?
C8 C9 C10 C4 175.6(4) . . . . ?
C8 C9 C10 C5 -6.2(6) . . . . ?
C9 C1 C2 O2 -178.4(4) . . . . ?
C9 C1 C2 C3 -1.1(6) . . . . ?
C9 C1 C14 O1 176.7(4) . . . . ?
C10 C4 C11 C12 77.4(5) . . . . ?
C10 C4 C11 C13 -158.6(4) . . . . ?
C10 C5 C6 C7 1.9(6) . . . . ?
C10 C5 C6 C15 -177.9(4) . . . . ?
C11 C4 C10 C5 5.9(6) . . . . ?
C11 C4 C10 C9 -175.9(4) . . . . ?
C14 C1 C2 O2 -6.0(6) . . . . ?
C14 C1 C2 C3 171.3(4) . . . . ?
C14 C1 C9 C8 12.2(6) . . . . ?
C14 C1 C9 C10 -168.9(4) . . . . ?
C15 C6 C7 O4 -6.8(6) . . . . ?
C15 C6 C7 C8 178.4(4) . . . . ?
C16 O4 C7 C6 96.0(5) . . . . ?
C16 O4 C7 C8 -88.9(4) . . . . ?
